data_7019433
loop_
_publ_author_name
'Aprile, Antonino'
'Wilson, David D. J.'
'Richards, Anne F.'

_publ_section_title
;
 The synthesis and characterization of mono and dinuclear group 13
 complexes derived from a Schiff base.
;
_journal_issue 28
_journal_name_full 'Dalton transactions (Cambridge, England : 2003)'
_journal_page_first 8550
_journal_page_last 8555
_journal_paper_doi 10.1039/c2dt30375b
_journal_volume 41
_journal_year 2012
_chemical_formula_sum 'C16 H32 Cl2 Ga2 N2 O2'
_chemical_formula_weight 494.78
_chemical_name_common '(NO-NO Ga(Me2)(Cl))2'
_chemical_name_systematic
;
?
;
_space_group_IT_number 2
_symmetry_cell_setting triclinic
_symmetry_space_group_name_Hall '-P 1'
_symmetry_space_group_name_H-M 'P -1'
_atom_sites_solution_hydrogens geom
_atom_sites_solution_primary direct
_atom_sites_solution_secondary difmap
_audit_creation_method SHELXL-97
_cell_angle_alpha 80.036(3)
_cell_angle_beta 88.925(3)
_cell_angle_gamma 75.353(3)
_cell_formula_units_Z 1
_cell_length_a 6.9600(2)
_cell_length_b 7.3178(3)
_cell_length_c 11.7649(4)
_cell_measurement_reflns_used 2997
_cell_measurement_temperature 173(2)
_cell_measurement_theta_max 29.1903
_cell_measurement_theta_min 2.9158
_cell_volume 570.79(4)
_computing_cell_refinement
;
CrysAlisPro, Oxford Diffraction Ltd.,
Version 1.171.34.40 (release 27-08-2010 CrysAlis171 .NET)
(compiled Aug 27 2010,11:50:40)
;
_computing_data_collection
;
CrysAlisPro, Oxford Diffraction Ltd.,
Version 1.171.34.40 (release 27-08-2010 CrysAlis171 .NET)
(compiled Aug 27 2010,11:50:40)
;
_computing_data_reduction
;
CrysAlisPro, Oxford Diffraction Ltd.,
Version 1.171.34.40 (release 27-08-2010 CrysAlis171 .NET)
(compiled Aug 27 2010,11:50:40)
;
_computing_molecular_graphics 'SHELXTL 5.1, XP (Sheldrick, 1994)'
_computing_publication_material SHELXL-97
_computing_structure_refinement 'SHELXL-97 (Sheldrick, 2008)'
_computing_structure_solution 'SHELXS-97 (Sheldrick, 2008)'
_diffrn_ambient_temperature 173(2)
_diffrn_detector_area_resol_mean 10.3281
_diffrn_measured_fraction_theta_full 0.989
_diffrn_measured_fraction_theta_max 0.989
_diffrn_measurement_device_type 'Xcalibur, Atlas, Gemini'
_diffrn_measurement_method \w
_diffrn_radiation_monochromator graphite
_diffrn_radiation_source 'Enhance (Mo) X-ray Source'
_diffrn_radiation_type MoK\a
_diffrn_radiation_wavelength 0.71073
_diffrn_reflns_av_R_equivalents 0.0362
_diffrn_reflns_av_sigmaI/netI 0.0291
_diffrn_reflns_limit_h_max 9
_diffrn_reflns_limit_h_min -9
_diffrn_reflns_limit_k_max 9
_diffrn_reflns_limit_k_min -9
_diffrn_reflns_limit_l_max 15
_diffrn_reflns_limit_l_min -15
_diffrn_reflns_number 12375
_diffrn_reflns_theta_full 27.49
_diffrn_reflns_theta_max 27.49
_diffrn_reflns_theta_min 2.92
_exptl_absorpt_coefficient_mu 2.604
_exptl_absorpt_correction_T_max 1.00000
_exptl_absorpt_correction_T_min 0.75652
_exptl_absorpt_correction_type multi-scan
_exptl_absorpt_process_details
;
CrysAlisPro, Oxford Diffraction Ltd.,
Version 1.171.34.44 (release 25-10-2010 CrysAlis171 .NET)
(compiled Oct 25 2010,18:11:34)
Empirical absorption correction using spherical harmonics,
implemented in SCALE3 ABSPACK scaling algorithm.
;
_exptl_crystal_colour colorless
_exptl_crystal_density_diffrn 1.439
_exptl_crystal_density_method 'not measured'
_exptl_crystal_description block
_exptl_crystal_F_000 254
_exptl_crystal_size_max 0.02
_exptl_crystal_size_mid 0.01
_exptl_crystal_size_min 0.01
_refine_diff_density_max 0.339
_refine_diff_density_min -0.306
_refine_diff_density_rms 0.064
_refine_ls_extinction_method none
_refine_ls_goodness_of_fit_ref 1.049
_refine_ls_hydrogen_treatment mixed
_refine_ls_matrix_type full
_refine_ls_number_parameters 117
_refine_ls_number_reflns 2599
_refine_ls_number_restraints 0
_refine_ls_restrained_S_all 1.049
_refine_ls_R_factor_all 0.0338
_refine_ls_R_factor_gt 0.0270
_refine_ls_shift/su_max 0.001
_refine_ls_shift/su_mean 0.000
_refine_ls_structure_factor_coef Fsqd
_refine_ls_weighting_details 'calc w=1/[\s^2^(Fo^2^)+(0.0296P)^2^+0.2283P] where P=(Fo^2^+2Fc^2^)/3'
_refine_ls_weighting_scheme calc
_refine_ls_wR_factor_gt 0.0617
_refine_ls_wR_factor_ref 0.0654
_reflns_number_gt 2306
_reflns_number_total 2599
_reflns_threshold_expression >2sigma(I)
_cod_data_source_file c2dt30375b.txt
_cod_data_source_block g:\ltuxra~1\nono~1\ar169g~1\ar169
_cod_depositor_comments
;
The following automatic conversions were performed:

'_symmetry_cell_setting' value 'Triclinic' changed to 'triclinic'
according to /home/saulius/struct/CIF-dictionaries/cif_core.dic
dictionary named 'cif_core.dic' version 2.4.1 from 2010-06-29.

Automatic conversion script
Id: cif_fix_values 1891 2012-01-12 08:04:46Z andrius 
;
_cod_original_cell_volume 570.79(3)
_cod_original_sg_symbol_H-M P-1
_cod_database_code 7019433

loop_
_symmetry_equiv_pos_as_xyz
'x, y, z'
'-x, -y, -z'

loop_
_atom_site_label
_atom_site_type_symbol
_atom_site_fract_x
_atom_site_fract_y
_atom_site_fract_z
_atom_site_U_iso_or_equiv
_atom_site_adp_type
_atom_site_occupancy
_atom_site_symmetry_multiplicity
_atom_site_calc_flag
_atom_site_refinement_flags
Ga1 Ga 0.54877(3) 0.81015(3) 0.316722(18) 0.02654(9) Uani 1 1 d .
Cl1 Cl 0.52681(8) 1.07188(8) 0.17720(5) 0.04056(15) Uani 1 1 d .
O1 O 0.7050(2) 0.6386(2) 0.21806(12) 0.0280(3) Uani 1 1 d .
N1 N 0.9380(3) 0.7694(2) 0.06028(14) 0.0221(3) Uani 1 1 d .
C1 C 0.8521(3) 0.4876(3) 0.24531(16) 0.0251(4) Uani 1 1 d .
H1 H 0.836(3) 0.785(3) 0.0911(19) 0.022(6) Uiso 1 1 d .
C2 C 1.0274(3) 0.4681(3) 0.18732(17) 0.0253(4) Uani 1 1 d .
H2B H 1.1265 0.3511 0.2076 0.030 Uiso 1 1 calc R
C3 C 1.0713(3) 0.6082(3) 0.10039(16) 0.0226(4) Uani 1 1 d .
C4 C 0.8224(4) 0.3339(3) 0.3404(2) 0.0382(5) Uani 1 1 d .
H4A H 0.7863 0.3882 0.4107 0.057 Uiso 1 1 calc R
H4B H 0.9457 0.2319 0.3549 0.057 Uiso 1 1 calc R
H4C H 0.7157 0.2808 0.3180 0.057 Uiso 1 1 calc R
C5 C 1.2762(3) 0.5747(3) 0.05244(18) 0.0296(5) Uani 1 1 d .
H5A H 1.3367 0.6764 0.0661 0.044 Uiso 1 1 calc R
H5B H 1.2679 0.5756 -0.0307 0.044 Uiso 1 1 calc R
H5C H 1.3576 0.4501 0.0906 0.044 Uiso 1 1 calc R
C6 C 0.9657(3) 0.9260(3) -0.02715(16) 0.0240(4) Uani 1 1 d .
H6A H 0.8390 0.9882 -0.0706 0.029 Uiso 1 1 calc R
H6B H 1.0657 0.8748 -0.0822 0.029 Uiso 1 1 calc R
C7 C 0.7300(4) 0.8103(4) 0.4419(2) 0.0424(6) Uani 1 1 d .
H13A H 0.7145 0.7152 0.5088 0.064 Uiso 1 1 calc R
H13B H 0.6990 0.9378 0.4635 0.064 Uiso 1 1 calc R
H13C H 0.8672 0.7779 0.4160 0.064 Uiso 1 1 calc R
C8 C 0.2849(3) 0.7644(4) 0.33497(19) 0.0382(5) Uani 1 1 d .
H14A H 0.2974 0.6273 0.3617 0.057 Uiso 1 1 calc R
H14B H 0.2121 0.8053 0.2607 0.057 Uiso 1 1 calc R
H14C H 0.2127 0.8375 0.3918 0.057 Uiso 1 1 calc R

loop_
_atom_site_aniso_label
_atom_site_aniso_U_11
_atom_site_aniso_U_22
_atom_site_aniso_U_33
_atom_site_aniso_U_23
_atom_site_aniso_U_13
_atom_site_aniso_U_12
Ga1 0.02293(13) 0.03024(14) 0.02705(14) -0.00578(10) 0.00393(9) -0.00752(9)
Cl1 0.0356(3) 0.0273(3) 0.0509(3) 0.0046(2) 0.0048(2) -0.0015(2)
O1 0.0269(7) 0.0269(8) 0.0268(7) -0.0023(6) 0.0063(6) -0.0026(6)
N1 0.0207(8) 0.0206(8) 0.0241(9) -0.0016(7) 0.0050(7) -0.0053(7)
C1 0.0334(11) 0.0219(10) 0.0217(10) -0.0035(8) -0.0011(8) -0.0100(8)
C2 0.0274(10) 0.0187(10) 0.0271(10) -0.0010(8) -0.0013(8) -0.0030(8)
C3 0.0214(9) 0.0218(10) 0.0246(10) -0.0066(8) 0.0012(8) -0.0038(7)
C4 0.0465(14) 0.0316(12) 0.0326(12) 0.0068(10) 0.0048(10) -0.0116(10)
C5 0.0263(10) 0.0267(11) 0.0327(11) -0.0043(9) 0.0051(9) -0.0022(8)
C6 0.0291(10) 0.0216(10) 0.0201(9) 0.0011(8) 0.0014(8) -0.0075(8)
C7 0.0381(13) 0.0508(15) 0.0413(14) -0.0125(12) -0.0041(11) -0.0132(11)
C8 0.0317(12) 0.0577(16) 0.0306(12) -0.0093(11) 0.0087(9) -0.0204(11)

loop_
_atom_type_symbol
_atom_type_description
_atom_type_scat_dispersion_real
_atom_type_scat_dispersion_imag
_atom_type_scat_source
C C 0.0033 0.0016 'International Tables Vol C Tables 4.2.6.8 and 6.1.1.4'
H H 0.0000 0.0000 'International Tables Vol C Tables 4.2.6.8 and 6.1.1.4'
Cl Cl 0.1484 0.1585 'International Tables Vol C Tables 4.2.6.8 and 6.1.1.4'
Ga Ga 0.2307 1.6083 'International Tables Vol C Tables 4.2.6.8 and 6.1.1.4'
N N 0.0061 0.0033 'International Tables Vol C Tables 4.2.6.8 and 6.1.1.4'
O O 0.0106 0.0060 'International Tables Vol C Tables 4.2.6.8 and 6.1.1.4'

loop_
_geom_angle_atom_site_label_1
_geom_angle_atom_site_label_2
_geom_angle_atom_site_label_3
_geom_angle
_geom_angle_site_symmetry_1
_geom_angle_site_symmetry_3
C8 Ga1 C7 125.92(10) . .
C8 Ga1 O1 109.33(8) . .
C7 Ga1 O1 105.91(8) . .
C8 Ga1 Cl1 107.99(8) . .
C7 Ga1 Cl1 110.44(8) . .
O1 Ga1 Cl1 91.90(4) . .
C1 O1 Ga1 129.76(13) . .
C3 N1 C6 127.24(17) . .
C3 N1 H1 115.7(16) . .
C6 N1 H1 116.9(16) . .
O1 C1 C2 121.25(18) . .
O1 C1 C4 117.63(18) . .
C2 C1 C4 121.11(19) . .
C1 C2 C3 124.95(18) . .
C1 C2 H2B 117.5 . .
C3 C2 H2B 117.5 . .
N1 C3 C2 121.95(17) . .
N1 C3 C5 118.98(17) . .
C2 C3 C5 119.06(17) . .
C1 C4 H4A 109.5 . .
C1 C4 H4B 109.5 . .
H4A C4 H4B 109.5 . .
C1 C4 H4C 109.5 . .
H4A C4 H4C 109.5 . .
H4B C4 H4C 109.5 . .
C3 C5 H5A 109.5 . .
C3 C5 H5B 109.5 . .
H5A C5 H5B 109.5 . .
C3 C5 H5C 109.5 . .
H5A C5 H5C 109.5 . .
H5B C5 H5C 109.5 . .
N1 C6 C6 111.06(19) . 2_775
N1 C6 H6A 109.4 . .
C6 C6 H6A 109.4 2_775 .
N1 C6 H6B 109.4 . .
C6 C6 H6B 109.4 2_775 .
H6A C6 H6B 108.0 . .
Ga1 C7 H13A 109.5 . .
Ga1 C7 H13B 109.5 . .
H13A C7 H13B 109.5 . .
Ga1 C7 H13C 109.5 . .
H13A C7 H13C 109.5 . .
H13B C7 H13C 109.5 . .
Ga1 C8 H14A 109.5 . .
Ga1 C8 H14B 109.5 . .
H14A C8 H14B 109.5 . .
Ga1 C8 H14C 109.5 . .
H14A C8 H14C 109.5 . .
H14B C8 H14C 109.5 . .

loop_
_geom_bond_atom_site_label_1
_geom_bond_atom_site_label_2
_geom_bond_distance
_geom_bond_site_symmetry_2
Ga1 C8 1.950(2) .
Ga1 C7 1.957(2) .
Ga1 O1 1.9679(13) .
Ga1 Cl1 2.2714(6) .
O1 C1 1.299(2) .
N1 C3 1.321(2) .
N1 C6 1.450(2) .
N1 H1 0.78(2) .
C1 C2 1.375(3) .
C1 C4 1.495(3) .
C2 C3 1.405(3) .
C2 H2B 0.9500 .
C3 C5 1.501(3) .
C4 H4A 0.9800 .
C4 H4B 0.9800 .
C4 H4C 0.9800 .
C5 H5A 0.9800 .
C5 H5B 0.9800 .
C5 H5C 0.9800 .
C6 C6 1.524(4) 2_775
C6 H6A 0.9900 .
C6 H6B 0.9900 .
C7 H13A 0.9800 .
C7 H13B 0.9800 .
C7 H13C 0.9800 .
C8 H14A 0.9800 .
C8 H14B 0.9800 .
C8 H14C 0.9800 .

loop_
_geom_torsion_atom_site_label_1
_geom_torsion_atom_site_label_2
_geom_torsion_atom_site_label_3
_geom_torsion_atom_site_label_4
_geom_torsion
_geom_torsion_site_symmetry_4
C8 Ga1 O1 C1 -107.22(18) .
C7 Ga1 O1 C1 31.07(19) .
Cl1 Ga1 O1 C1 142.96(16) .
Ga1 O1 C1 C2 -128.65(17) .
Ga1 O1 C1 C4 52.6(2) .
O1 C1 C2 C3 4.1(3) .
C4 C1 C2 C3 -177.20(19) .
C6 N1 C3 C2 178.72(17) .
C6 N1 C3 C5 -0.7(3) .
C1 C2 C3 N1 -5.1(3) .
C1 C2 C3 C5 174.22(19) .
C3 N1 C6 C6 -90.4(3) 2_775
